data_7241164
loop_
_publ_author_name
'Alm\'a\<si, Miroslav'
'Zele\<n\'ak, Vladim\'ir'
'Gyepes, R\'obert'
'Zau\<ska, \<Lubo\<s'
'Bourrelly, Sandrine'

_publ_section_title
;
 A series of four novel alkaline earth metal--organic frameworks
 constructed of Ca(ii), Sr(ii), Ba(ii) ions and tetrahedral MTB linker:
 structural diversity, stability study and low/high-pressure gas
 adsorption properties
;
_journal_issue 54
_journal_name_full 'RSC Advances'
_journal_page_first 32323
_journal_page_last 32334
_journal_paper_doi 10.1039/D0RA05145D
_journal_volume 10
_journal_year 2020
_chemical_formula_moiety 'C58 H32 O16 Sr3 [+ solvent]'
_chemical_formula_sum 'C58 H32 N0 O16 Sr3'
_chemical_formula_weight 1247.69
_space_group_crystal_system monoclinic
_space_group_IT_number 14
_space_group_name_Hall '-P 2yn'
_space_group_name_H-M_alt 'P 1 21/n 1'
_atom_sites_solution_hydrogens geom
_atom_sites_solution_primary direct
_audit_creation_method SHELXL-2018/3
_audit_update_record
;
2020-08-20 deposited with the CCDC.	2020-08-20 downloaded from the CCDC.
;
_cell_angle_alpha 90
_cell_angle_beta 102.4880(10)
_cell_angle_gamma 90
_cell_formula_units_Z 4
_cell_length_a 15.6159(6)
_cell_length_b 21.5936(8)
_cell_length_c 28.5465(10)
_cell_measurement_reflns_used 7648
_cell_measurement_temperature 150(2)
_cell_measurement_theta_max 24.8369
_cell_measurement_theta_min 2.3779
_cell_volume 9398.2(6)
_computing_cell_refinement 'SAINT V8.40A (Bruker Nano, Inc., 2019)'
_computing_data_collection 'Bruker Instrument Service v2012.12.0.3'
_computing_data_reduction 'SAINT V8.40A (Bruker Nano, Inc., 2019)'
_computing_molecular_graphics
'K. Brandenburg, H. Putz, DIAMOND--Crystal and Molecular Structure Visualization, version  4.5, Crystal Impact GbR, Bonn, 2017'
_computing_publication_material 'PLATON (Spek, 2020)'
_computing_structure_refinement 'SHELXL-2018/3 (Sheldrick, 2018)'
_computing_structure_solution 'SHELXT 2018/2 (Sheldrick, 2018)'
_diffrn_ambient_temperature 150(2)
_diffrn_measured_fraction_theta_full 0.978
_diffrn_measured_fraction_theta_max 0.960
_diffrn_measurement_device_type 'Nonius KappaCCD with Bruker APEXII detector'
_diffrn_radiation_type MoK\a
_diffrn_radiation_wavelength 0.71073
_diffrn_reflns_av_R_equivalents 0.0573
_diffrn_reflns_av_unetI/netI 0.1145
_diffrn_reflns_Laue_measured_fraction_full 0.978
_diffrn_reflns_Laue_measured_fraction_max 0.960
_diffrn_reflns_limit_h_max 19
_diffrn_reflns_limit_h_min -19
_diffrn_reflns_limit_k_max 20
_diffrn_reflns_limit_k_min -26
_diffrn_reflns_limit_l_max 26
_diffrn_reflns_limit_l_min -35
_diffrn_reflns_number 48493
_diffrn_reflns_point_group_measured_fraction_full 0.978
_diffrn_reflns_point_group_measured_fraction_max 0.960
_diffrn_reflns_theta_full 25.242
_diffrn_reflns_theta_max 26.401
_diffrn_reflns_theta_min 1.193
_exptl_absorpt_coefficient_mu 1.737
_exptl_absorpt_correction_T_max 0.78
_exptl_absorpt_correction_T_min 0.61
_exptl_absorpt_correction_type multi-scan
_exptl_absorpt_process_details
;
SADABS-2016/2 - Bruker AXS area detector scaling and absorption correction
;
_exptl_crystal_colour colourless
_exptl_crystal_density_diffrn 0.882
_exptl_crystal_description bar
_exptl_crystal_F_000 2488
_exptl_crystal_size_max 0.406
_exptl_crystal_size_mid 0.156
_exptl_crystal_size_min 0.101
_refine_diff_density_max 1.043
_refine_diff_density_min -1.041
_refine_diff_density_rms 0.093
_refine_ls_extinction_method none
_refine_ls_goodness_of_fit_ref 1.030
_refine_ls_hydrogen_treatment constr
_refine_ls_matrix_type full
_refine_ls_number_parameters 704
_refine_ls_number_reflns 18535
_refine_ls_number_restraints 54
_refine_ls_restrained_S_all 1.047
_refine_ls_R_factor_all 0.1144
_refine_ls_R_factor_gt 0.0647
_refine_ls_shift/su_max 0.003
_refine_ls_shift/su_mean 0.000
_refine_ls_structure_factor_coef Fsqd
_refine_ls_weighting_details 'w=1/[\s^2^(Fo^2^)+(0.0815P)^2^+11.2828P] where P=(Fo^2^+2Fc^2^)/3'
_refine_ls_weighting_scheme calc
_refine_ls_wR_factor_gt 0.1632
_refine_ls_wR_factor_ref 0.1792
_reflns_Friedel_coverage 0.000
_reflns_number_gt 10987
_reflns_number_total 18535
_reflns_threshold_expression 'I > 2\s(I)'
_cod_data_source_file d0ra05145d2.cif
_cod_data_source_block sr-mtb-90c_sq
_cod_depositor_comments
;
The following automatic conversions were performed:

data item '_exptl_absorpt_correction_type' value 'Multi-Scan' was
changed to 'multi-scan' in accordance with the
/home/data/users/saulius/crontab/automatic-downloads/rss-feeds/RSC/lib/dictionaries/cif_core.dic
dictionary named 'cif_core.dic' version 2.4.2 last updated on
2011-04-26.

Automatic conversion script
Id: cif_fix_values 7556 2019-12-06 15:28:31Z antanas 

 Adding full bibliography for 7241163--7241166.cif.
;
_cod_original_sg_symbol_H-M 'P 21/n'
_cod_database_code 7241164
_shelx_shelxl_version_number 2018/3
_shelx_space_group_comment
;
The symmetry employed for this shelxl refinement is uniquely defined
by the following loop, which should always be used as a source of
symmetry information in preference to the above space-group names.
They are only intended as comments.
;
_shelx_estimated_absorpt_t_min 0.539
_shelx_estimated_absorpt_t_max 0.844

loop_
_space_group_symop_operation_xyz
'x, y, z'
'-x+1/2, y+1/2, -z+1/2'
'-x, -y, -z'
'x-1/2, -y-1/2, z-1/2'

loop_
_atom_site_label
_atom_site_type_symbol
_atom_site_fract_x
_atom_site_fract_y
_atom_site_fract_z
_atom_site_U_iso_or_equiv
_atom_site_adp_type
_atom_site_occupancy
_atom_site_site_symmetry_order
_atom_site_calc_flag
_atom_site_refinement_flags_posn
_atom_site_refinement_flags_adp
_atom_site_refinement_flags_occupancy
_atom_site_disorder_assembly
_atom_site_disorder_group
O1 O 0.0975(2) 0.45334(17) 0.27194(12) 0.0286(9) Uani 1 1 d . . . . .
O13 O 0.1056(3) 0.4761(3) 0.19799(14) 0.0667(15) Uani 1 1 d . . . . .
O14 O 0.4489(2) 0.09371(18) 0.22538(13) 0.0340(9) Uani 1 1 d . . . . .
O15 O 0.4265(2) 0.13608(17) 0.15276(13) 0.0361(9) Uani 1 1 d . . . . .
O16 O 0.8113(3) 0.5495(2) 0.21259(17) 0.0577(13) Uani 1 1 d . . . . .
O17A O 0.7086(7) 0.6190(4) 0.2137(6) 0.090(5) Uani 0.63(2) 1 d D U P A 1
O17B O 0.6926(7) 0.5970(8) 0.1817(5) 0.054(6) Uani 0.37(2) 1 d D U P A 2
O18 O 0.6814(3) 0.44698(18) 0.50733(12) 0.0386(10) Uani 1 1 d D . . . .
O19 O 0.7362(3) 0.3519(2) 0.50431(14) 0.0589(13) Uani 1 1 d . . . . .
C29 C 0.1398(3) 0.4579(3) 0.2385(2) 0.0328(13) Uani 1 1 d . . . . .
C30 C 0.2342(3) 0.4360(3) 0.25019(18) 0.0311(13) Uani 1 1 d . . . . .
C31 C 0.2862(4) 0.4432(3) 0.21665(19) 0.0410(16) Uani 1 1 d . . . . .
H31 H 0.261510 0.459085 0.185619 0.049 Uiso 1 1 calc R U . . .
C32 C 0.3726(4) 0.4274(3) 0.22859(19) 0.0332(14) Uani 1 1 d . . . . .
H32 H 0.406932 0.431917 0.205075 0.040 Uiso 1 1 calc R U . . .
C33 C 0.4124(3) 0.4053(2) 0.27313(19) 0.0268(12) Uani 1 1 d . . . . .
C34 C 0.5046(3) 0.3192(2) 0.26265(17) 0.0245(12) Uani 1 1 d . . . . .
C35 C 0.4870(3) 0.2690(3) 0.28937(18) 0.0284(13) Uani 1 1 d . . . . .
H35 H 0.486027 0.274591 0.322265 0.034 Uiso 1 1 calc R U . . .
C36 C 0.4707(3) 0.2109(2) 0.26907(18) 0.0280(12) Uani 1 1 d . . . . .
H36 H 0.459949 0.176816 0.288031 0.034 Uiso 1 1 calc R U . . .
C37 C 0.4703(3) 0.2027(2) 0.22057(18) 0.0254(12) Uani 1 1 d . . . . .
C38 C 0.4466(3) 0.1402(3) 0.19816(19) 0.0315(14) Uani 1 1 d . . . . .
C39 C 0.4856(4) 0.2537(3) 0.19339(19) 0.0348(14) Uani 1 1 d . . . . .
H39 H 0.482664 0.249262 0.159975 0.042 Uiso 1 1 calc R U . . .
C40 C 0.5047(4) 0.3097(3) 0.21489(18) 0.0338(14) Uani 1 1 d . . . . .
H40 H 0.518592 0.343403 0.196429 0.041 Uiso 1 1 calc R U . . .
C41 C 0.5678(3) 0.4307(2) 0.26303(17) 0.0268(12) Uani 1 1 d . . . . .
C42 C 0.5466(4) 0.4934(3) 0.25906(19) 0.0337(14) Uani 1 1 d . . . . .
H42 H 0.494528 0.507259 0.267860 0.040 Uiso 1 1 calc R U . . .
C43 C 0.6001(4) 0.5364(3) 0.2424(2) 0.0405(15) Uani 1 1 d . . . . .
H43 H 0.583050 0.578617 0.238832 0.049 Uiso 1 1 calc R U . . .
C44 C 0.6786(3) 0.5172(3) 0.2311(2) 0.0381(15) Uani 1 1 d D . . . .
C45 C 0.7349(4) 0.5626(3) 0.2148(3) 0.077(3) Uani 1 1 d D . . . .
C46 C 0.6998(4) 0.4537(3) 0.2355(2) 0.0469(17) Uani 1 1 d . . . . .
H46 H 0.752251 0.439411 0.227353 0.056 Uiso 1 1 calc R U . . .
C47 C 0.6458(3) 0.4120(3) 0.25139(19) 0.0337(14) Uani 1 1 d . . . . .
H47 H 0.662106 0.369543 0.254467 0.040 Uiso 1 1 calc R U . . .
C48 C 0.5529(3) 0.3858(2) 0.33843(18) 0.0279(13) Uani 1 1 d . . . . .
C49 C 0.5309(3) 0.4300(2) 0.36939(18) 0.0269(12) Uani 1 1 d . . . . .
H49 H 0.484489 0.458315 0.357961 0.032 Uiso 1 1 calc R U . . .
C50 C 0.5765(3) 0.4328(3) 0.41705(19) 0.0318(13) Uani 1 1 d . . . . .
H50 H 0.559955 0.462945 0.437705 0.038 Uiso 1 1 calc R U . . .
C51 C 0.6441(3) 0.3937(3) 0.43483(18) 0.0298(13) Uani 1 1 d . . . . .
C52 C 0.6914(4) 0.3961(3) 0.4857(2) 0.0384(15) Uani 1 1 d D . . . .
C53 C 0.6676(3) 0.3484(3) 0.40376(19) 0.0334(14) Uani 1 1 d . . . . .
H53 H 0.713320 0.319681 0.415454 0.040 Uiso 1 1 calc R U . . .
C54 C 0.6230(3) 0.3465(3) 0.35631(18) 0.0318(13) Uani 1 1 d . . . . .
H54 H 0.640773 0.317484 0.335275 0.038 Uiso 1 1 calc R U . . .
C55 C 0.3580(3) 0.3941(2) 0.30566(18) 0.0260(12) Uani 1 1 d . . . . .
H55 H 0.381156 0.374679 0.335586 0.031 Uiso 1 1 calc R U . . .
C56 C 0.2700(3) 0.4116(3) 0.29369(18) 0.0319(13) Uani 1 1 d . . . . .
H56 H 0.234423 0.406217 0.316520 0.038 Uiso 1 1 calc R U . . .
C200 C 0.5092(3) 0.3854(3) 0.28435(17) 0.0272(13) Uani 1 1 d . . . . .
O2 O 0.5417(2) -0.01046(16) 0.18743(12) 0.0280(8) Uani 1 1 d . U . . .
O3 O 0.6263(2) 0.09060(16) -0.12658(12) 0.0298(9) Uani 1 1 d . . . . .
O4 O 0.5711(3) 0.1839(2) -0.11618(14) 0.0586(13) Uani 1 1 d . . . . .
O5 O 0.6210(2) -0.08593(19) 0.16430(13) 0.0372(10) Uani 1 1 d . . . . .
O6 O 0.9139(2) 0.40091(16) 0.22253(12) 0.0309(9) Uani 1 1 d . . . . .
O7 O 0.8992(3) 0.44162(19) 0.14987(13) 0.0546(13) Uani 1 1 d . . . . .
O10 O 1.2375(2) 0.06038(19) 0.17394(12) 0.0372(10) Uani 1 1 d . . . . .
O11 O 1.2319(2) 0.05151(19) 0.09657(12) 0.0368(10) Uani 1 1 d . . . . .
C1 C 0.6216(3) 0.1372(3) -0.10142(19) 0.0320(13) Uani 1 1 d . . . . .
C2 C 0.6059(3) -0.0304(3) 0.16946(16) 0.0231(12) Uani 1 1 d . U . . .
C3 C 0.6642(3) 0.0170(2) 0.15384(16) 0.0200(11) Uani 1 1 d . . . . .
C4 C 0.6426(3) 0.0790(3) 0.14857(19) 0.0330(14) Uani 1 1 d . . . . .
H4 H 0.589892 0.093104 0.156491 0.040 Uiso 1 1 calc R U . . .
C5 C 0.6962(3) 0.1215(3) 0.13195(19) 0.0294(13) Uani 1 1 d . . . . .
H5 H 0.679192 0.163731 0.128409 0.035 Uiso 1 1 calc R U . . .
C6 C 0.7733(3) 0.1030(2) 0.12063(16) 0.0206(11) Uani 1 1 d . . . . .
C7 C 0.7782(3) 0.1474(2) 0.04283(17) 0.0219(12) Uani 1 1 d . . . . .
C8 C 0.7838(4) 0.0971(3) 0.01331(19) 0.0351(14) Uani 1 1 d . U . . .
H8 H 0.823540 0.064493 0.025090 0.042 Uiso 1 1 calc R U . . .
C9 C 0.7332(4) 0.0931(3) -0.03262(19) 0.0338(14) Uani 1 1 d . U . . .
H9 H 0.737175 0.057356 -0.051464 0.041 Uiso 1 1 calc R U . . .
C10 C 0.6766(3) 0.1407(2) -0.05160(17) 0.0235(11) Uani 1 1 d . U . . .
C11 C 0.6703(4) 0.1913(3) -0.0211(2) 0.0509(17) Uani 1 1 d . U . . .
H11 H 0.631602 0.224539 -0.032483 0.061 Uiso 1 1 calc R U . . .
C12 C 0.7198(4) 0.1926(3) 0.02491(18) 0.0384(15) Uani 1 1 d . U . . .
H12 H 0.712885 0.226507 0.045012 0.046 Uiso 1 1 calc R U . . .
C13 C 0.8391(3) 0.2131(2) 0.11708(17) 0.0229(12) Uani 1 1 d . . . . .
C14 C 0.8318(4) 0.2265(3) 0.16373(19) 0.0357(14) Uani 1 1 d . . . . .
H14 H 0.814386 0.195015 0.183012 0.043 Uiso 1 1 calc R U . . .
C15 C 0.8500(4) 0.2864(3) 0.18236(19) 0.0332(14) Uani 1 1 d . . . . .
H15 H 0.845419 0.294797 0.214389 0.040 Uiso 1 1 calc R U . . .
C16 C 0.8740(3) 0.3324(3) 0.15557(18) 0.0282(13) Uani 1 1 d . . . . .
C17 C 0.8972(3) 0.3955(3) 0.1766(2) 0.0339(14) Uani 1 1 d . . . . .
C18 C 0.8821(4) 0.3195(3) 0.1090(2) 0.0387(15) Uani 1 1 d . . . . .
H18 H 0.898978 0.351153 0.089786 0.046 Uiso 1 1 calc R U . . .
C19 C 0.8653(4) 0.2599(3) 0.09074(19) 0.0363(14) Uani 1 1 d . . . . .
H19 H 0.872104 0.251429 0.059103 0.044 Uiso 1 1 calc R U . . .
C20 C 0.9262(3) 0.1258(2) 0.10450(17) 0.0246(12) Uani 1 1 d . . . . .
C21 C 0.9716(4) 0.1230(3) 0.0674(2) 0.0506(19) Uani 1 1 d . . . . .
H21 H 0.942226 0.132768 0.035536 0.061 Uiso 1 1 calc R U . . .
C22 C 1.0579(4) 0.1064(4) 0.0768(2) 0.068(2) Uani 1 1 d . . . . .
H22 H 1.088527 0.108279 0.051427 0.082 Uiso 1 1 calc R U . . .
C23 C 1.1026(3) 0.0872(3) 0.12130(18) 0.0282(13) Uani 1 1 d . . . . .
C24 C 1.0595(3) 0.0921(3) 0.15810(19) 0.0359(14) Uani 1 1 d . . . . .
H24 H 1.089085 0.082239 0.189930 0.043 Uiso 1 1 calc R U . . .
C25 C 0.9724(3) 0.1114(3) 0.1489(2) 0.0378(15) Uani 1 1 d . . . . .
H25 H 0.944116 0.114695 0.175143 0.045 Uiso 1 1 calc R U . . .
C26 C 0.7963(3) 0.0415(3) 0.12658(19) 0.0354(14) Uani 1 1 d . . . . .
H26 H 0.850113 0.028182 0.119562 0.043 Uiso 1 1 calc R U . . .
C27 C 0.7432(3) -0.0018(3) 0.14250(19) 0.0315(13) Uani 1 1 d . . . . .
H27 H 0.760449 -0.044057 0.145704 0.038 Uiso 1 1 calc R U . . .
C28 C 1.1964(3) 0.0660(3) 0.13169(19) 0.0303(13) Uani 1 1 d . . . . .
C100 C 0.8296(3) 0.1483(2) 0.09675(17) 0.0234(12) Uani 1 1 d . . . . .
Sr1 Sr 0.53746(3) 0.01702(2) 0.27926(2) 0.02714(14) Uani 1 1 d . . . . .
Sr2 Sr 0.38262(3) 0.02094(2) 0.15036(2) 0.02205(13) Uani 1 1 d . . . . .
Sr3 Sr 0.00336(3) 0.36582(2) 0.30076(2) 0.03144(15) Uani 1 1 d . . . . .

loop_
_atom_site_aniso_label
_atom_site_aniso_U_11
_atom_site_aniso_U_22
_atom_site_aniso_U_33
_atom_site_aniso_U_23
_atom_site_aniso_U_13
_atom_site_aniso_U_12
O1 0.0240(18) 0.037(2) 0.0259(19) 0.0031(17) 0.0090(16) 0.0116(17)
O13 0.040(3) 0.132(5) 0.031(2) 0.023(3) 0.015(2) 0.038(3)
O14 0.039(2) 0.029(2) 0.033(2) 0.0003(19) 0.0065(18) 0.0153(18)
O15 0.043(2) 0.029(2) 0.034(2) -0.0074(18) 0.0019(18) 0.0009(18)
O16 0.023(2) 0.070(3) 0.080(3) 0.027(3) 0.011(2) 0.003(2)
O17A 0.067(6) 0.079(7) 0.127(10) 0.028(6) 0.027(6) 0.006(5)
O17B 0.037(7) 0.061(9) 0.062(9) 0.018(7) 0.006(6) 0.001(5)
O18 0.055(3) 0.042(3) 0.0172(19) -0.0048(19) 0.0035(18) -0.018(2)
O19 0.070(3) 0.070(4) 0.029(2) 0.000(2) -0.006(2) 0.023(3)
C29 0.029(3) 0.039(4) 0.033(3) 0.002(3) 0.011(3) 0.005(3)
C30 0.026(3) 0.044(4) 0.024(3) -0.003(3) 0.009(2) 0.007(3)
C31 0.031(3) 0.067(5) 0.024(3) 0.000(3) 0.005(3) 0.017(3)
C32 0.034(3) 0.041(4) 0.027(3) -0.004(3) 0.013(3) 0.004(3)
C33 0.027(3) 0.019(3) 0.035(3) -0.003(2) 0.007(2) 0.005(2)
C34 0.018(3) 0.031(3) 0.024(3) -0.003(3) 0.005(2) 0.002(2)
C35 0.027(3) 0.036(4) 0.023(3) -0.012(3) 0.008(2) 0.006(2)
C36 0.031(3) 0.024(3) 0.031(3) 0.001(3) 0.010(2) 0.002(2)
C37 0.024(3) 0.020(3) 0.028(3) -0.009(3) -0.002(2) 0.004(2)
C38 0.022(3) 0.042(4) 0.028(3) -0.009(3) -0.001(2) 0.007(3)
C39 0.041(3) 0.040(4) 0.023(3) -0.011(3) 0.006(3) -0.006(3)
C40 0.039(3) 0.034(4) 0.026(3) -0.004(3) 0.003(3) -0.001(3)
C41 0.028(3) 0.028(3) 0.024(3) -0.006(2) 0.004(2) -0.002(2)
C42 0.034(3) 0.037(4) 0.033(3) 0.000(3) 0.012(3) 0.002(3)
C43 0.036(3) 0.044(4) 0.044(4) 0.003(3) 0.015(3) 0.002(3)
C44 0.024(3) 0.046(4) 0.045(4) 0.011(3) 0.008(3) 0.008(3)
C45 0.049(5) 0.069(6) 0.117(7) 0.058(5) 0.022(5) 0.027(4)
C46 0.025(3) 0.071(5) 0.044(4) 0.004(4) 0.004(3) 0.003(3)
C47 0.029(3) 0.037(4) 0.036(3) -0.008(3) 0.007(3) 0.004(3)
C48 0.030(3) 0.025(3) 0.029(3) -0.004(2) 0.007(2) -0.002(2)
C49 0.021(3) 0.029(3) 0.031(3) -0.006(3) 0.005(2) 0.001(2)
C50 0.034(3) 0.035(4) 0.029(3) -0.001(3) 0.014(3) -0.011(3)
C51 0.025(3) 0.039(4) 0.025(3) 0.000(3) 0.003(2) -0.007(3)
C52 0.037(3) 0.045(4) 0.034(3) -0.001(3) 0.011(3) -0.010(3)
C53 0.027(3) 0.035(4) 0.034(3) -0.008(3) -0.003(2) 0.004(3)
C54 0.023(3) 0.041(4) 0.030(3) -0.011(3) 0.004(2) -0.004(3)
C55 0.030(3) 0.024(3) 0.024(3) -0.001(2) 0.006(2) 0.002(2)
C56 0.028(3) 0.044(4) 0.027(3) 0.000(3) 0.014(2) 0.006(3)
C200 0.021(3) 0.040(4) 0.021(3) -0.012(2) 0.007(2) -0.003(2)
O2 0.0184(17) 0.037(2) 0.0289(19) 0.0066(17) 0.0062(15) 0.0015(16)
O3 0.044(2) 0.017(2) 0.0253(19) -0.0076(17) 0.0021(17) -0.0009(17)
O4 0.079(3) 0.043(3) 0.037(2) -0.009(2) -0.023(2) 0.018(2)
O5 0.036(2) 0.037(3) 0.042(2) -0.003(2) 0.0170(18) 0.0002(19)
O6 0.042(2) 0.027(2) 0.0204(19) -0.0103(17) 0.0008(17) 0.0005(18)
O7 0.097(4) 0.034(3) 0.025(2) 0.003(2) -0.006(2) -0.018(2)
O10 0.026(2) 0.063(3) 0.0198(19) -0.0005(19) -0.0004(16) 0.0107(19)
O11 0.0242(19) 0.058(3) 0.029(2) 0.0007(19) 0.0068(17) 0.0122(19)
C1 0.032(3) 0.032(4) 0.032(3) -0.003(3) 0.006(3) -0.001(3)
C2 0.024(3) 0.031(3) 0.011(2) 0.002(2) -0.005(2) 0.005(2)
C3 0.017(2) 0.031(3) 0.013(2) -0.001(2) 0.0038(19) -0.004(2)
C4 0.020(3) 0.040(4) 0.041(3) -0.002(3) 0.012(2) 0.004(3)
C5 0.024(3) 0.025(3) 0.041(3) 0.003(3) 0.011(2) 0.004(2)
C6 0.019(2) 0.028(3) 0.016(2) -0.001(2) 0.007(2) -0.005(2)
C7 0.021(3) 0.022(3) 0.024(3) -0.006(2) 0.007(2) -0.005(2)
C8 0.037(3) 0.030(3) 0.033(3) -0.002(2) -0.002(2) 0.012(2)
C9 0.043(3) 0.023(3) 0.034(3) -0.010(2) 0.004(2) 0.003(2)
C10 0.022(2) 0.026(3) 0.020(2) -0.003(2) -0.0009(19) 0.001(2)
C11 0.050(3) 0.050(3) 0.045(3) -0.002(3) -0.007(3) 0.018(3)
C12 0.045(3) 0.044(3) 0.021(2) -0.016(2) -0.005(2) 0.012(3)
C13 0.016(2) 0.033(3) 0.020(3) -0.002(2) 0.004(2) -0.001(2)
C14 0.050(4) 0.033(4) 0.026(3) -0.007(3) 0.012(3) -0.013(3)
C15 0.043(3) 0.030(3) 0.028(3) -0.012(3) 0.012(3) -0.007(3)
C16 0.023(3) 0.037(4) 0.025(3) -0.004(3) 0.004(2) -0.006(2)
C17 0.032(3) 0.032(4) 0.034(3) -0.009(3) 0.001(3) -0.006(3)
C18 0.054(4) 0.029(4) 0.033(3) -0.013(3) 0.009(3) -0.018(3)
C19 0.048(4) 0.042(4) 0.021(3) -0.009(3) 0.015(3) -0.008(3)
C20 0.022(3) 0.030(3) 0.022(3) -0.001(2) 0.004(2) -0.012(2)
C21 0.034(3) 0.092(6) 0.026(3) 0.013(3) 0.007(3) 0.032(3)
C22 0.029(3) 0.143(8) 0.034(4) 0.015(4) 0.011(3) 0.028(4)
C23 0.020(3) 0.040(4) 0.023(3) 0.003(3) 0.004(2) 0.003(2)
C24 0.030(3) 0.053(4) 0.023(3) 0.008(3) 0.005(2) -0.001(3)
C25 0.022(3) 0.062(4) 0.032(3) 0.008(3) 0.012(2) 0.003(3)
C26 0.013(2) 0.054(4) 0.041(3) -0.001(3) 0.009(2) 0.003(3)
C27 0.026(3) 0.035(3) 0.036(3) 0.008(3) 0.012(3) 0.008(2)
C28 0.025(3) 0.040(4) 0.028(3) 0.000(3) 0.010(2) 0.001(3)
C100 0.021(3) 0.022(3) 0.027(3) -0.009(2) 0.005(2) 0.002(2)
Sr1 0.0245(3) 0.0305(3) 0.0240(3) 0.0027(2) -0.0001(2) 0.0002(2)
Sr2 0.0188(2) 0.0262(3) 0.0197(2) -0.0024(2) 0.00090(19) 0.0011(2)
Sr3 0.0382(3) 0.0288(3) 0.0229(3) -0.0033(2) -0.0031(2) 0.0037(2)

loop_
_atom_type_symbol
_atom_type_description
_atom_type_scat_dispersion_real
_atom_type_scat_dispersion_imag
_atom_type_scat_source
C C 0.0033 0.0016 'International Tables Vol C Tables 4.2.6.8 and 6.1.1.4'
H H 0.0000 0.0000 'International Tables Vol C Tables 4.2.6.8 and 6.1.1.4'
N N 0.0061 0.0033 'International Tables Vol C Tables 4.2.6.8 and 6.1.1.4'
O O 0.0106 0.0060 'International Tables Vol C Tables 4.2.6.8 and 6.1.1.4'
Sr Sr -1.5307 3.2498 'International Tables Vol C Tables 4.2.6.8 and 6.1.1.4'

loop_
_geom_angle_atom_site_label_1
_geom_angle_atom_site_label_2
_geom_angle_atom_site_label_3
_geom_angle
_geom_angle_site_symmetry_1
_geom_angle_site_symmetry_3
_geom_angle_publ_flag
C29 O1 Sr2 127.2(3) . 2 ?
C29 O1 Sr3 134.7(3) . . ?
Sr2 O1 Sr3 96.17(11) 2 . ?
C29 O1 Sr1 91.4(3) . 2 ?
Sr2 O1 Sr1 96.41(11) 2 2 ?
Sr3 O1 Sr1 96.47(11) . 2 ?
C29 O13 Sr1 95.5(3) . 2 ?
C38 O14 Sr1 148.4(3) . . ?
C38 O14 Sr2 91.1(3) . . ?
Sr1 O14 Sr2 99.91(13) . . ?
C38 O15 Sr2 95.7(3) . . ?
C45 O16 Sr1 170.9(5) . 2_655 ?
O13 C29 O1 122.6(5) . . ?
O13 C29 C30 120.8(5) . . ?
O1 C29 C30 116.5(5) . . ?
O13 C29 Sr1 60.4(3) . 2 ?
O1 C29 Sr1 63.3(3) . 2 ?
C30 C29 Sr1 172.6(4) . 2 ?
C56 C30 C31 119.3(5) . . ?
C56 C30 C29 120.9(5) . . ?
C31 C30 C29 119.8(5) . . ?
C32 C31 C30 119.5(5) . . ?
C32 C31 H31 120.2 . . ?
C30 C31 H31 120.2 . . ?
C31 C32 C33 122.9(5) . . ?
C31 C32 H32 118.5 . . ?
C33 C32 H32 118.5 . . ?
C32 C33 C55 116.9(5) . . ?
C32 C33 C200 121.2(5) . . ?
C55 C33 C200 121.4(4) . . ?
C40 C34 C35 118.1(5) . . ?
C40 C34 C200 121.3(5) . . ?
C35 C34 C200 119.9(4) . . ?
C36 C35 C34 121.3(5) . . ?
C36 C35 H35 119.4 . . ?
C34 C35 H35 119.4 . . ?
C35 C36 C37 119.6(5) . . ?
C35 C36 H36 120.2 . . ?
C37 C36 H36 120.2 . . ?
C36 C37 C39 119.1(5) . . ?
C36 C37 C38 119.0(5) . . ?
C39 C37 C38 121.8(5) . . ?
O14 C38 O15 122.7(5) . . ?
O14 C38 C37 118.6(5) . . ?
O15 C38 C37 118.7(5) . . ?
O14 C38 Sr2 63.8(3) . . ?
O15 C38 Sr2 59.2(3) . . ?
C37 C38 Sr2 174.6(3) . . ?
C40 C39 C37 119.9(5) . . ?
C40 C39 H39 120.1 . . ?
C37 C39 H39 120.1 . . ?
C39 C40 C34 122.0(5) . . ?
C39 C40 H40 119.0 . . ?
C34 C40 H40 119.0 . . ?
C47 C41 C42 117.9(5) . . ?
C47 C41 C200 122.2(5) . . ?
C42 C41 C200 119.6(5) . . ?
C41 C42 C43 121.6(5) . . ?
C41 C42 H42 119.2 . . ?
C43 C42 H42 119.2 . . ?
C44 C43 C42 120.0(6) . . ?
C44 C43 H43 120.0 . . ?
C42 C43 H43 120.0 . . ?
C43 C44 C46 117.9(5) . . ?
C43 C44 C45 119.6(6) . . ?
C46 C44 C45 122.5(5) . . ?
O16 C45 O17B 116.5(8) . . ?
O16 C45 O17A 121.4(7) . . ?
O16 C45 C44 121.0(5) . . ?
O17B C45 C44 112.2(8) . . ?
O17A C45 C44 115.8(7) . . ?
C47 C46 C44 121.2(5) . . ?
C47 C46 H46 119.4 . . ?
C44 C46 H46 119.4 . . ?
C46 C47 C41 121.3(6) . . ?
C46 C47 H47 119.3 . . ?
C41 C47 H47 119.3 . . ?
C49 C48 C54 117.9(5) . . ?
C49 C48 C200 121.4(5) . . ?
C54 C48 C200 120.3(5) . . ?
C48 C49 C50 120.3(5) . . ?
C48 C49 H49 119.8 . . ?
C50 C49 H49 119.8 . . ?
C51 C50 C49 121.9(5) . . ?
C51 C50 H50 119.1 . . ?
C49 C50 H50 119.1 . . ?
C50 C51 C53 118.6(5) . . ?
C50 C51 C52 121.8(5) . . ?
C53 C51 C52 119.6(5) . . ?
O19 C52 O18 124.8(5) . . ?
O19 C52 C51 120.8(5) . . ?
O18 C52 C51 114.4(5) . . ?
C54 C53 C51 119.2(5) . . ?
C54 C53 H53 120.4 . . ?
C51 C53 H53 120.4 . . ?
C53 C54 C48 122.1(5) . . ?
C53 C54 H54 119.0 . . ?
C48 C54 H54 119.0 . . ?
C56 C55 C33 119.7(5) . . ?
C56 C55 H55 120.2 . . ?
C33 C55 H55 120.2 . . ?
C30 C56 C55 121.3(5) . . ?
C30 C56 H56 119.4 . . ?
C55 C56 H56 119.4 . . ?
C33 C200 C48 114.1(4) . . ?
C33 C200 C41 112.3(4) . . ?
C48 C200 C41 102.6(4) . . ?
C33 C200 C34 102.5(4) . . ?
C48 C200 C34 112.0(4) . . ?
C41 C200 C34 113.8(4) . . ?
C2 O2 Sr2 133.3(3) . . ?
C2 O2 Sr1 129.9(3) . . ?
Sr2 O2 Sr1 96.73(11) . . ?
C2 O2 Sr3 88.1(3) . 2_545 ?
Sr2 O2 Sr3 93.18(10) . 2_545 ?
Sr1 O2 Sr3 91.90(10) . 2_545 ?
C1 O3 Sr2 158.0(3) . 3_655 ?
C1 O3 Sr3 92.3(3) . 4_665 ?
Sr2 O3 Sr3 98.04(11) 3_655 4_665 ?
C1 O4 Sr3 94.2(3) . 4_665 ?
C2 O5 Sr3 99.5(3) . 2_545 ?
C17 O6 Sr3 147.1(3) . 1_655 ?
C17 O6 Sr1 93.6(3) . 2_655 ?
Sr3 O6 Sr1 101.55(12) 1_655 2_655 ?
C17 O7 Sr1 94.5(3) . 2_655 ?
C28 O10 Sr2 94.4(3) . 1_655 ?
C28 O11 Sr2 95.1(3) . 1_655 ?
O3 C1 O4 123.3(5) . . ?
O3 C1 C10 119.6(5) . . ?
O4 C1 C10 117.0(5) . . ?
O3 C1 Sr3 63.1(3) . 4_665 ?
O4 C1 Sr3 60.3(3) . 4_665 ?
C10 C1 Sr3 176.7(4) . 4_665 ?
O5 C2 O2 123.6(5) . . ?
O5 C2 C3 118.7(5) . . ?
O2 C2 C3 117.6(5) . . ?
O5 C2 Sr3 56.8(3) . 2_545 ?
O2 C2 Sr3 66.8(3) . 2_545 ?
C3 C2 Sr3 175.6(4) . 2_545 ?
C4 C3 C27 117.4(5) . . ?
C4 C3 C2 123.0(4) . . ?
C27 C3 C2 119.6(5) . . ?
C3 C4 C5 121.7(5) . . ?
C3 C4 H4 119.1 . . ?
C5 C4 H4 119.1 . . ?
C6 C5 C4 120.8(5) . . ?
C6 C5 H5 119.6 . . ?
C4 C5 H5 119.6 . . ?
C5 C6 C26 118.1(5) . . ?
C5 C6 C100 121.6(5) . . ?
C26 C6 C100 120.0(4) . . ?
C12 C7 C8 117.3(5) . . ?
C12 C7 C100 121.2(4) . . ?
C8 C7 C100 121.1(4) . . ?
C9 C8 C7 121.8(5) . . ?
C9 C8 H8 119.1 . . ?
C7 C8 H8 119.1 . . ?
C8 C9 C10 120.7(5) . . ?
C8 C9 H9 119.7 . . ?
C10 C9 H9 119.7 . . ?
C9 C10 C11 117.1(5) . . ?
C9 C10 C1 121.3(5) . . ?
C11 C10 C1 121.5(5) . . ?
C12 C11 C10 120.5(5) . . ?
C12 C11 H11 119.8 . . ?
C10 C11 H11 119.8 . . ?
C7 C12 C11 122.6(5) . . ?
C7 C12 H12 118.7 . . ?
C11 C12 H12 118.7 . . ?
C19 C13 C14 117.8(5) . . ?
C19 C13 C100 119.2(4) . . ?
C14 C13 C100 122.6(5) . . ?
C13 C14 C15 120.1(5) . . ?
C13 C14 H14 119.9 . . ?
C15 C14 H14 119.9 . . ?
C16 C15 C14 121.3(5) . . ?
C16 C15 H15 119.3 . . ?
C14 C15 H15 119.3 . . ?
C15 C16 C18 119.1(5) . . ?
C15 C16 C17 120.8(5) . . ?
C18 C16 C17 120.0(5) . . ?
O7 C17 O6 121.3(5) . . ?
O7 C17 C16 120.8(5) . . ?
O6 C17 C16 117.9(5) . . ?
O7 C17 Sr1 60.7(3) . 2_655 ?
O6 C17 Sr1 61.0(3) . 2_655 ?
C16 C17 Sr1 174.2(4) . 2_655 ?
C16 C18 C19 119.7(5) . . ?
C16 C18 H18 120.1 . . ?
C19 C18 H18 120.1 . . ?
C13 C19 C18 122.0(5) . . ?
C13 C19 H19 119.0 . . ?
C18 C19 H19 119.0 . . ?
C25 C20 C21 116.5(5) . . ?
C25 C20 C100 120.6(5) . . ?
C21 C20 C100 122.8(4) . . ?
C22 C21 C20 120.3(5) . . ?
C22 C21 H21 119.8 . . ?
C20 C21 H21 119.8 . . ?
C21 C22 C23 122.8(6) . . ?
C21 C22 H22 118.6 . . ?
C23 C22 H22 118.6 . . ?
C24 C23 C22 116.8(5) . . ?
C24 C23 C28 119.5(4) . . ?
C22 C23 C28 123.5(5) . . ?
C23 C24 C25 120.1(5) . . ?
C23 C24 H24 120.0 . . ?
C25 C24 H24 120.0 . . ?
C20 C25 C24 123.1(5) . . ?
C20 C25 H25 118.5 . . ?
C24 C25 H25 118.5 . . ?
C6 C26 C27 122.1(5) . . ?
C6 C26 H26 118.9 . . ?
C27 C26 H26 118.9 . . ?
C26 C27 C3 119.9(5) . . ?
C26 C27 H27 120.1 . . ?
C3 C27 H27 120.1 . . ?
O10 C28 O11 120.9(5) . . ?
O10 C28 C23 119.9(5) . . ?
O11 C28 C23 119.2(4) . . ?
O10 C28 Sr2 61.2(3) . 1_655 ?
O11 C28 Sr2 59.7(2) . 1_655 ?
C23 C28 Sr2 178.4(4) . 1_655 ?
C13 C100 C20 102.9(4) . . ?
C13 C100 C6 115.4(4) . . ?
C20 C100 C6 111.2(4) . . ?
C13 C100 C7 111.9(4) . . ?
C20 C100 C7 114.1(4) . . ?
C6 C100 C7 101.7(4) . . ?
O16 Sr1 O14 105.55(15) 2_645 . ?
O16 Sr1 O13 160.27(15) 2_645 2_545 ?
O14 Sr1 O13 89.29(15) . 2_545 ?
O16 Sr1 O7 84.75(16) 2_645 2_645 ?
O14 Sr1 O7 164.82(14) . 2_645 ?
O13 Sr1 O7 78.37(16) 2_545 2_645 ?
O16 Sr1 O6 89.92(13) 2_645 2_645 ?
O14 Sr1 O6 138.94(11) . 2_645 ?
O13 Sr1 O6 87.06(15) 2_545 2_645 ?
O7 Sr1 O6 50.08(11) 2_645 2_645 ?
O16 Sr1 O1 146.91(13) 2_645 2_545 ?
O14 Sr1 O1 74.64(12) . 2_545 ?
O13 Sr1 O1 49.15(11) 2_545 2_545 ?
O7 Sr1 O1 102.97(13) 2_645 2_545 ?
O6 Sr1 O1 72.24(11) 2_645 2_545 ?
O16 Sr1 O2 85.93(13) 2_645 . ?
O14 Sr1 O2 70.79(11) . . ?
O13 Sr1 O2 111.64(11) 2_545 . ?
O7 Sr1 O2 121.90(12) 2_645 . ?
O6 Sr1 O2 72.74(10) 2_645 . ?
O1 Sr1 O2 62.50(10) 2_545 . ?
O16 Sr1 C29 170.41(15) 2_645 2_545 ?
O14 Sr1 C29 78.89(14) . 2_545 ?
O13 Sr1 C29 24.13(13) 2_545 2_545 ?
O7 Sr1 C29 92.69(15) 2_645 2_545 ?
O6 Sr1 C29 81.39(14) 2_645 2_545 ?
O1 Sr1 C29 25.29(12) 2_545 2_545 ?
O2 Sr1 C29 87.60(13) . 2_545 ?
O16 Sr1 C17 88.70(16) 2_645 2_645 ?
O14 Sr1 C17 160.73(14) . 2_645 ?
O13 Sr1 C17 80.26(16) 2_545 2_645 ?
O7 Sr1 C17 24.79(13) 2_645 2_645 ?
O6 Sr1 C17 25.40(13) 2_645 2_645 ?
O1 Sr1 C17 86.33(13) 2_545 2_645 ?
O2 Sr1 C17 97.96(14) . 2_645 ?
C29 Sr1 C17 85.18(15) 2_545 2_645 ?
O16 Sr1 Sr2 118.10(11) 2_645 . ?
O14 Sr1 Sr2 41.98(8) . . ?
O13 Sr1 Sr2 81.63(9) 2_545 . ?
O7 Sr1 Sr2 141.95(10) 2_645 . ?
O6 Sr1 Sr2 97.12(7) 2_645 . ?
O1 Sr1 Sr2 41.27(7) 2_545 . ?
O2 Sr1 Sr2 40.37(7) . . ?
C29 Sr1 Sr2 59.52(11) 2_545 . ?
C17 Sr1 Sr2 119.75(11) 2_645 . ?
O16 Sr1 Sr3 109.04(10) 2_645 2_545 ?
O14 Sr1 Sr3 101.25(8) . 2_545 ?
O13 Sr1 Sr3 79.92(11) 2_545 2_545 ?
O7 Sr1 Sr3 85.40(9) 2_645 2_545 ?
O6 Sr1 Sr3 37.93(7) 2_645 2_545 ?
O1 Sr1 Sr3 41.40(8) 2_545 2_545 ?
O2 Sr1 Sr3 45.05(7) . 2_545 ?
C29 Sr1 Sr3 61.48(11) 2_545 2_545 ?
C17 Sr1 Sr3 61.14(11) 2_645 2_545 ?
Sr2 Sr1 Sr3 59.283(12) . 2_545 ?
O3 Sr2 O2 81.37(11) 3_655 . ?
O3 Sr2 O15 159.51(12) 3_655 . ?
O2 Sr2 O15 90.91(11) . . ?
O3 Sr2 O11 95.39(12) 3_655 1_455 ?
O2 Sr2 O11 168.45(11) . 1_455 ?
O15 Sr2 O11 88.41(12) . 1_455 ?
O3 Sr2 O1 71.46(11) 3_655 2_545 ?
O2 Sr2 O1 64.99(10) . 2_545 ?
O15 Sr2 O1 122.26(11) . 2_545 ?
O11 Sr2 O1 124.61(11) 1_455 2_545 ?
O3 Sr2 O10 112.31(12) 3_655 1_455 ?
O2 Sr2 O10 141.81(11) . 1_455 ?
O15 Sr2 O10 85.40(12) . 1_455 ?
O11 Sr2 O10 49.61(10) 1_455 1_455 ?
O1 Sr2 O10 85.12(11) 2_545 1_455 ?
O3 Sr2 O14 140.58(11) 3_655 . ?
O2 Sr2 O14 69.74(11) . . ?
O15 Sr2 O14 50.04(11) . . ?
O11 Sr2 O14 117.84(11) 1_455 . ?
O1 Sr2 O14 72.24(11) 2_545 . ?
O10 Sr2 O14 79.13(11) 1_455 . ?
O3 Sr2 C38 161.80(13) 3_655 . ?
O2 Sr2 C38 80.87(13) . . ?
O15 Sr2 C38 25.04(13) . . ?
O11 Sr2 C38 102.81(13) 1_455 . ?
O1 Sr2 C38 97.31(14) 2_545 . ?
O10 Sr2 C38 79.97(13) 1_455 . ?
O14 Sr2 C38 25.08(12) . . ?
O3 Sr2 C28 105.59(14) 3_655 1_455 ?
O2 Sr2 C28 166.09(13) . 1_455 ?
O15 Sr2 C28 86.22(14) . 1_455 ?
O11 Sr2 C28 25.22(12) 1_455 1_455 ?
O1 Sr2 C28 105.30(12) 2_545 1_455 ?
O10 Sr2 C28 24.39(12) 1_455 1_455 ?
O14 Sr2 C28 98.28(13) . 1_455 ?
C38 Sr2 C28 91.00(14) . 1_455 ?
O3 Sr2 Sr3 42.68(8) 3_655 2_545 ?
O2 Sr2 Sr3 45.72(8) . 2_545 ?
O15 Sr2 Sr3 136.06(8) . 2_545 ?
O11 Sr2 Sr3 135.44(9) 1_455 2_545 ?
O1 Sr2 Sr3 42.07(8) 2_545 2_545 ?
O10 Sr2 Sr3 122.38(9) 1_455 2_545 ?
O14 Sr2 Sr3 98.63(8) . 2_545 ?
C38 Sr2 Sr3 119.67(10) . 2_545 ?
C28 Sr2 Sr3 133.64(11) 1_455 2_545 ?
O3 Sr2 Sr1 102.70(8) 3_655 . ?
O2 Sr2 Sr1 42.90(8) . . ?
O15 Sr2 Sr1 83.69(8) . . ?
O11 Sr2 Sr1 148.23(8) 1_455 . ?
O1 Sr2 Sr1 42.33(7) 2_545 . ?
O10 Sr2 Sr1 98.97(7) 1_455 . ?
O14 Sr2 Sr1 38.11(8) . . ?
C38 Sr2 Sr1 60.96(11) . . ?
C28 Sr2 Sr1 123.20(10) 1_455 . ?
Sr3 Sr2 Sr1 60.533(12) 2_545 . ?
O6 Sr3 O5 84.29(12) 1_455 2 ?
O6 Sr3 O4 169.00(13) 1_455 4_566 ?
O5 Sr3 O4 90.35(14) 2 4_566 ?
O6 Sr3 O1 75.14(11) 1_455 . ?
O5 Sr3 O1 110.36(11) 2 . ?
O4 Sr3 O1 115.80(12) 4_566 . ?
O6 Sr3 O3 139.48(11) 1_455 4_566 ?
O5 Sr3 O3 91.85(11) 2 4_566 ?
O4 Sr3 O3 50.07(12) 4_566 4_566 ?
O1 Sr3 O3 68.53(10) . 4_566 ?
O6 Sr3 O2 73.14(10) 1_455 2 ?
O5 Sr3 O2 48.73(11) 2 2 ?
O4 Sr3 O2 110.25(12) 4_566 2 ?
O1 Sr3 O2 61.63(10) . 2 ?
O3 Sr3 O2 74.22(10) 4_566 2 ?
O6 Sr3 C1 163.40(14) 1_455 4_566 ?
O5 Sr3 C1 90.71(13) 2 4_566 ?
O4 Sr3 C1 25.49(14) 4_566 4_566 ?
O1 Sr3 C1 91.93(13) . 4_566 ?
O3 Sr3 C1 24.59(12) 4_566 4_566 ?
O2 Sr3 C1 91.66(13) 2 4_566 ?
O6 Sr3 C2 77.66(12) 1_455 2 ?
O5 Sr3 C2 23.62(12) 2 2 ?
O4 Sr3 C2 100.99(14) 4_566 2 ?
O1 Sr3 C2 86.74(13) . 2 ?
O3 Sr3 C2 82.88(11) 4_566 2 ?
O2 Sr3 C2 25.11(12) 2 2 ?
C1 Sr3 C2 91.46(13) 4_566 2 ?
O6 Sr3 Sr2 100.60(8) 1_455 2 ?
O5 Sr3 Sr2 80.75(9) 2 2 ?
O4 Sr3 Sr2 87.96(9) 4_566 2 ?
O1 Sr3 Sr2 41.76(7) . 2 ?
O3 Sr3 Sr2 39.28(7) 4_566 2 ?
O2 Sr3 Sr2 41.09(7) 2 2 ?
C1 Sr3 Sr2 62.91(11) 4_566 2 ?
C2 Sr3 Sr2 60.59(9) 2 2 ?
O6 Sr3 Sr1 40.51(8) 1_455 2 ?
O5 Sr3 Sr1 81.35(9) 2 2 ?
O4 Sr3 Sr1 147.91(9) 4_566 2 ?
O1 Sr3 Sr1 42.14(7) . 2 ?
O3 Sr3 Sr1 99.00(7) 4_566 2 ?
O2 Sr3 Sr1 43.06(7) 2 2 ?
C1 Sr3 Sr1 123.09(11) 4_566 2 ?
C2 Sr3 Sr1 61.57(10) 2 2 ?
Sr2 Sr3 Sr1 60.185(12) 2 2 ?

loop_
_geom_bond_atom_site_label_1
_geom_bond_atom_site_label_2
_geom_bond_distance
_geom_bond_site_symmetry_2
_geom_bond_publ_flag
O1 C29 1.278(6) . ?
O1 Sr2 2.617(3) 2 ?
O1 Sr3 2.633(4) . ?
O1 Sr1 2.672(3) 2 ?
O13 C29 1.228(6) . ?
O13 Sr1 2.611(4) 2 ?
O14 C38 1.265(7) . ?
O14 Sr1 2.470(4) . ?
O14 Sr2 2.677(4) . ?
O15 C38 1.269(6) . ?
O15 Sr2 2.576(4) . ?
O16 C45 1.241(7) . ?
O17A C45 1.282(5) . ?
O17B C45 1.270(5) . ?
O18 C52 1.286(4) . ?
O19 C52 1.234(6) . ?
C29 C30 1.516(7) . ?
C29 Sr1 2.990(5) 2 ?
C30 C56 1.353(7) . ?
C30 C31 1.391(7) . ?
C31 C32 1.362(7) . ?
C31 H31 0.9500 . ?
C32 C33 1.375(7) . ?
C32 H32 0.9500 . ?
C33 C55 1.409(7) . ?
C33 C200 1.537(7) . ?
C34 C40 1.379(7) . ?
C34 C35 1.387(7) . ?
C34 C200 1.554(7) . ?
C35 C36 1.381(7) . ?
C35 H35 0.9500 . ?
C36 C37 1.394(7) . ?
C36 H36 0.9500 . ?
C37 C39 1.398(8) . ?
C37 C38 1.505(7) . ?
C38 Sr2 2.983(6) . ?
C39 C40 1.360(7) . ?
C39 H39 0.9500 . ?
C40 H40 0.9500 . ?
C41 C47 1.389(7) . ?
C41 C42 1.393(7) . ?
C41 C200 1.551(7) . ?
C42 C43 1.399(8) . ?
C42 H42 0.9500 . ?
C43 C44 1.397(8) . ?
C43 H43 0.9500 . ?
C44 C46 1.410(8) . ?
C44 C45 1.458(4) . ?
C46 C47 1.376(8) . ?
C46 H46 0.9500 . ?
C47 H47 0.9500 . ?
C48 C49 1.394(7) . ?
C48 C54 1.392(7) . ?
C48 C200 1.547(7) . ?
C49 C50 1.394(7) . ?
C49 H49 0.9500 . ?
C50 C51 1.361(7) . ?
C50 H50 0.9500 . ?
C51 C53 1.422(7) . ?
C51 C52 1.482(7) . ?
C53 C54 1.383(7) . ?
C53 H53 0.9500 . ?
C54 H54 0.9500 . ?
C55 C56 1.395(7) . ?
C55 H55 0.9500 . ?
C56 H56 0.9500 . ?
O2 C2 1.294(6) . ?
O2 Sr2 2.572(3) . ?
O2 Sr1 2.702(3) . ?
O3 C1 1.248(6) . ?
O4 C1 1.293(7) . ?
O5 C2 1.238(6) . ?
O6 C17 1.287(6) . ?
O7 C17 1.259(7) . ?
O10 C28 1.244(6) . ?
O11 C28 1.285(6) . ?
C1 C10 1.496(7) . ?
C2 C3 1.499(7) . ?
C3 C4 1.382(7) . ?
C3 C27 1.402(7) . ?
C4 C5 1.391(7) . ?
C4 H4 0.9500 . ?
C5 C6 1.372(7) . ?
C5 H5 0.9500 . ?
C6 C26 1.377(8) . ?
C6 C100 1.567(7) . ?
C7 C12 1.358(7) . ?
C7 C8 1.390(7) . ?
C7 C100 1.575(7) . ?
C8 C9 1.379(7) . ?
C8 H8 0.9500 . ?
C9 C10 1.388(7) . ?
C9 H9 0.9500 . ?
C10 C11 1.413(8) . ?
C11 C12 1.372(7) . ?
C11 H11 0.9500 . ?
C12 H12 0.9500 . ?
C13 C19 1.375(7) . ?
C13 C14 1.392(7) . ?
C13 C100 1.509(7) . ?
C14 C15 1.404(7) . ?
C14 H14 0.9500 . ?
C15 C16 1.355(7) . ?
C15 H15 0.9500 . ?
C16 C18 1.390(7) . ?
C16 C17 1.501(8) . ?
C18 C19 1.391(7) . ?
C18 H18 0.9500 . ?
C19 H19 0.9500 . ?
C20 C25 1.353(7) . ?
C20 C21 1.397(7) . ?
C20 C100 1.555(7) . ?
C21 C22 1.364(8) . ?
C21 H21 0.9500 . ?
C22 C23 1.376(8) . ?
C22 H22 0.9500 . ?
C23 C24 1.368(7) . ?
C23 C28 1.501(7) . ?
C24 C25 1.393(7) . ?
C24 H24 0.9500 . ?
C25 H25 0.9500 . ?
C26 C27 1.389(8) . ?
C26 H26 0.9500 . ?
C27 H27 0.9500 . ?
Sr1 Sr2 3.9428(6) . ?

loop_
_geom_torsion_atom_site_label_1
_geom_torsion_atom_site_label_2
_geom_torsion_atom_site_label_3
_geom_torsion_atom_site_label_4
_geom_torsion
_geom_torsion_site_symmetry_1
_geom_torsion_site_symmetry_2
_geom_torsion_site_symmetry_3
_geom_torsion_site_symmetry_4
_geom_torsion_publ_flag
Sr1 O13 C29 O1 12.2(6) 2 . . . ?
Sr1 O13 C29 C30 -171.5(5) 2 . . . ?
Sr2 O1 C29 O13 -111.1(6) 2 . . . ?
Sr3 O1 C29 O13 88.7(7) . . . . ?
Sr1 O1 C29 O13 -11.9(6) 2 . . . ?
Sr2 O1 C29 C30 72.6(6) 2 . . . ?
Sr3 O1 C29 C30 -87.7(6) . . . . ?
Sr1 O1 C29 C30 171.7(4) 2 . . . ?
Sr2 O1 C29 Sr1 -99.2(3) 2 . . 2 ?
Sr3 O1 C29 Sr1 100.6(4) . . . 2 ?
O13 C29 C30 C56 -175.0(6) . . . . ?
O1 C29 C30 C56 1.5(8) . . . . ?
O13 C29 C30 C31 7.7(9) . . . . ?
O1 C29 C30 C31 -175.8(5) . . . . ?
C56 C30 C31 C32 -2.0(9) . . . . ?
C29 C30 C31 C32 175.4(5) . . . . ?
C30 C31 C32 C33 -1.2(9) . . . . ?
C31 C32 C33 C55 5.5(8) . . . . ?
C31 C32 C33 C200 177.3(5) . . . . ?
C40 C34 C35 C36 0.6(7) . . . . ?
C200 C34 C35 C36 171.2(4) . . . . ?
C34 C35 C36 C37 -1.3(8) . . . . ?
C35 C36 C37 C39 -0.5(7) . . . . ?
C35 C36 C37 C38 -176.0(5) . . . . ?
Sr1 O14 C38 O15 104.5(7) . . . . ?
Sr2 O14 C38 O15 -6.6(5) . . . . ?
Sr1 O14 C38 C37 -74.3(8) . . . . ?
Sr2 O14 C38 C37 174.5(4) . . . . ?
Sr1 O14 C38 Sr2 111.1(6) . . . . ?
Sr2 O15 C38 O14 6.9(5) . . . . ?
Sr2 O15 C38 C37 -174.3(4) . . . . ?
C36 C37 C38 O14 -17.1(7) . . . . ?
C39 C37 C38 O14 167.5(5) . . . . ?
C36 C37 C38 O15 164.0(5) . . . . ?
C39 C37 C38 O15 -11.4(7) . . . . ?
C36 C37 C39 C40 3.1(8) . . . . ?
C38 C37 C39 C40 178.4(5) . . . . ?
C37 C39 C40 C34 -3.9(8) . . . . ?
C35 C34 C40 C39 2.1(8) . . . . ?
C200 C34 C40 C39 -168.4(5) . . . . ?
C47 C41 C42 C43 2.0(8) . . . . ?
C200 C41 C42 C43 176.6(5) . . . . ?
C41 C42 C43 C44 -2.5(9) . . . . ?
C42 C43 C44 C46 2.0(9) . . . . ?
C42 C43 C44 C45 -178.6(6) . . . . ?
C43 C44 C45 O16 167.2(7) . . . . ?
C46 C44 C45 O16 -13.5(12) . . . . ?
C43 C44 C45 O17B -49.0(13) . . . . ?
C46 C44 C45 O17B 130.4(11) . . . . ?
C43 C44 C45 O17A 2.4(13) . . . . ?
C46 C44 C45 O17A -178.3(10) . . . . ?
C43 C44 C46 C47 -1.3(9) . . . . ?
C45 C44 C46 C47 179.4(6) . . . . ?
C44 C46 C47 C41 0.9(9) . . . . ?
C42 C41 C47 C46 -1.3(8) . . . . ?
C200 C41 C47 C46 -175.6(5) . . . . ?
C54 C48 C49 C50 -1.9(8) . . . . ?
C200 C48 C49 C50 -174.3(5) . . . . ?
C48 C49 C50 C51 0.8(8) . . . . ?
C49 C50 C51 C53 -0.8(8) . . . . ?
C49 C50 C51 C52 -178.8(5) . . . . ?
C50 C51 C52 O19 161.6(6) . . . . ?
C53 C51 C52 O19 -16.5(8) . . . . ?
C50 C51 C52 O18 -18.7(8) . . . . ?
C53 C51 C52 O18 163.2(5) . . . . ?
C50 C51 C53 C54 1.9(8) . . . . ?
C52 C51 C53 C54 180.0(5) . . . . ?
C51 C53 C54 C48 -3.1(8) . . . . ?
C49 C48 C54 C53 3.1(8) . . . . ?
C200 C48 C54 C53 175.6(5) . . . . ?
C32 C33 C55 C56 -6.7(8) . . . . ?
C200 C33 C55 C56 -178.5(5) . . . . ?
C31 C30 C56 C55 0.6(9) . . . . ?
C29 C30 C56 C55 -176.7(5) . . . . ?
C33 C55 C56 C30 3.9(8) . . . . ?
C32 C33 C200 C48 157.9(5) . . . . ?
C55 C33 C200 C48 -30.7(7) . . . . ?
C32 C33 C200 C41 41.7(7) . . . . ?
C55 C33 C200 C41 -146.9(5) . . . . ?
C32 C33 C200 C34 -80.8(6) . . . . ?
C55 C33 C200 C34 90.6(5) . . . . ?
C49 C48 C200 C33 -35.0(7) . . . . ?
C54 C48 C200 C33 152.8(5) . . . . ?
C49 C48 C200 C41 86.7(6) . . . . ?
C54 C48 C200 C41 -85.5(6) . . . . ?
C49 C48 C200 C34 -150.8(5) . . . . ?
C54 C48 C200 C34 37.0(7) . . . . ?
C47 C41 C200 C33 -153.8(5) . . . . ?
C42 C41 C200 C33 31.9(6) . . . . ?
C47 C41 C200 C48 83.3(6) . . . . ?
C42 C41 C200 C48 -91.0(5) . . . . ?
C47 C41 C200 C34 -37.9(7) . . . . ?
C42 C41 C200 C34 147.8(5) . . . . ?
C40 C34 C200 C33 85.5(5) . . . . ?
C35 C34 C200 C33 -84.8(5) . . . . ?
C40 C34 C200 C48 -151.8(5) . . . . ?
C35 C34 C200 C48 37.9(6) . . . . ?
C40 C34 C200 C41 -36.0(6) . . . . ?
C35 C34 C200 C41 153.8(4) . . . . ?
Sr2 O3 C1 O4 -120.7(8) 3_655 . . . ?
Sr3 O3 C1 O4 -2.3(6) 4_665 . . . ?
Sr2 O3 C1 C10 59.6(11) 3_655 . . . ?
Sr3 O3 C1 C10 177.9(4) 4_665 . . . ?
Sr2 O3 C1 Sr3 -118.3(9) 3_655 . . 4_665 ?
Sr3 O4 C1 O3 2.4(6) 4_665 . . . ?
Sr3 O4 C1 C10 -177.9(4) 4_665 . . . ?
Sr3 O5 C2 O2 -0.9(5) 2_545 . . . ?
Sr3 O5 C2 C3 179.6(3) 2_545 . . . ?
Sr2 O2 C2 O5 -91.8(6) . . . . ?
Sr1 O2 C2 O5 91.7(5) . . . . ?
Sr3 O2 C2 O5 0.8(5) 2_545 . . . ?
Sr2 O2 C2 C3 87.7(5) . . . . ?
Sr1 O2 C2 C3 -88.8(5) . . . . ?
Sr3 O2 C2 C3 -179.7(4) 2_545 . . . ?
Sr2 O2 C2 Sr3 -92.6(4) . . . 2_545 ?
Sr1 O2 C2 Sr3 90.9(3) . . . 2_545 ?
O5 C2 C3 C4 165.9(5) . . . . ?
O2 C2 C3 C4 -13.6(7) . . . . ?
O5 C2 C3 C27 -12.1(7) . . . . ?
O2 C2 C3 C27 168.3(4) . . . . ?
C27 C3 C4 C5 1.0(8) . . . . ?
C2 C3 C4 C5 -177.1(5) . . . . ?
C3 C4 C5 C6 -0.7(8) . . . . ?
C4 C5 C6 C26 -0.5(8) . . . . ?
C4 C5 C6 C100 173.4(4) . . . . ?
C12 C7 C8 C9 0.9(8) . . . . ?
C100 C7 C8 C9 174.0(5) . . . . ?
C7 C8 C9 C10 2.2(9) . . . . ?
C8 C9 C10 C11 -3.1(8) . . . . ?
C8 C9 C10 C1 179.7(5) . . . . ?
O3 C1 C10 C9 0.1(8) . . . . ?
O4 C1 C10 C9 -179.7(5) . . . . ?
O3 C1 C10 C11 -177.0(5) . . . . ?
O4 C1 C10 C11 3.3(8) . . . . ?
C9 C10 C11 C12 1.1(9) . . . . ?
C1 C10 C11 C12 178.2(6) . . . . ?
C8 C7 C12 C11 -3.0(9) . . . . ?
C100 C7 C12 C11 -176.1(6) . . . . ?
C10 C11 C12 C7 2.0(10) . . . . ?
C19 C13 C14 C15 0.6(8) . . . . ?
C100 C13 C14 C15 173.5(5) . . . . ?
C13 C14 C15 C16 0.8(9) . . . . ?
C14 C15 C16 C18 -1.1(8) . . . . ?
C14 C15 C16 C17 -177.2(5) . . . . ?
Sr1 O7 C17 O6 7.4(6) 2_655 . . . ?
Sr1 O7 C17 C16 -173.5(4) 2_655 . . . ?
Sr3 O6 C17 O7 -125.2(6) 1_655 . . . ?
Sr1 O6 C17 O7 -7.4(6) 2_655 . . . ?
Sr3 O6 C17 C16 55.6(8) 1_655 . . . ?
Sr1 O6 C17 C16 173.5(4) 2_655 . . . ?
Sr3 O6 C17 Sr1 -117.9(6) 1_655 . . 2_655 ?
C15 C16 C17 O7 -163.0(5) . . . . ?
C18 C16 C17 O7 20.9(8) . . . . ?
C15 C16 C17 O6 16.1(8) . . . . ?
C18 C16 C17 O6 -159.9(5) . . . . ?
C15 C16 C18 C19 0.2(8) . . . . ?
C17 C16 C18 C19 176.3(5) . . . . ?
C14 C13 C19 C18 -1.5(8) . . . . ?
C100 C13 C19 C18 -174.7(5) . . . . ?
C16 C18 C19 C13 1.2(9) . . . . ?
C25 C20 C21 C22 0.2(10) . . . . ?
C100 C20 C21 C22 176.0(6) . . . . ?
C20 C21 C22 C23 5.2(12) . . . . ?
C21 C22 C23 C24 -7.5(11) . . . . ?
C21 C22 C23 C28 177.1(7) . . . . ?
C22 C23 C24 C25 4.7(9) . . . . ?
C28 C23 C24 C25 -179.7(5) . . . . ?
C21 C20 C25 C24 -2.9(9) . . . . ?
C100 C20 C25 C24 -178.8(5) . . . . ?
C23 C24 C25 C20 0.4(9) . . . . ?
C5 C6 C26 C27 1.4(8) . . . . ?
C100 C6 C26 C27 -172.6(5) . . . . ?
C6 C26 C27 C3 -1.1(8) . . . . ?
C4 C3 C27 C26 -0.1(7) . . . . ?
C2 C3 C27 C26 178.0(4) . . . . ?
Sr2 O10 C28 O11 1.5(6) 1_655 . . . ?
Sr2 O10 C28 C23 178.8(5) 1_655 . . . ?
Sr2 O11 C28 O10 -1.6(6) 1_655 . . . ?
Sr2 O11 C28 C23 -178.8(4) 1_655 . . . ?
C24 C23 C28 O10 -8.8(8) . . . . ?
C22 C23 C28 O10 166.4(6) . . . . ?
C24 C23 C28 O11 168.4(5) . . . . ?
C22 C23 C28 O11 -16.3(9) . . . . ?
C19 C13 C100 C20 76.8(5) . . . . ?
C14 C13 C100 C20 -96.1(5) . . . . ?
C19 C13 C100 C6 -161.9(4) . . . . ?
C14 C13 C100 C6 25.2(7) . . . . ?
C19 C13 C100 C7 -46.2(6) . . . . ?
C14 C13 C100 C7 140.9(5) . . . . ?
C25 C20 C100 C13 72.6(6) . . . . ?
C21 C20 C100 C13 -103.1(6) . . . . ?
C25 C20 C100 C6 -51.5(6) . . . . ?
C21 C20 C100 C6 132.8(6) . . . . ?
C25 C20 C100 C7 -165.8(5) . . . . ?
C21 C20 C100 C7 18.4(7) . . . . ?
C5 C6 C100 C13 42.5(6) . . . . ?
C26 C6 C100 C13 -143.7(5) . . . . ?
C5 C6 C100 C20 159.2(5) . . . . ?
C26 C6 C100 C20 -27.0(6) . . . . ?
C5 C6 C100 C7 -78.9(5) . . . . ?
C26 C6 C100 C7 94.9(5) . . . . ?
C12 C7 C100 C13 -26.1(7) . . . . ?
C8 C7 C100 C13 161.1(5) . . . . ?
C12 C7 C100 C20 -142.5(5) . . . . ?
C8 C7 C100 C20 44.7(6) . . . . ?
C12 C7 C100 C6 97.7(5) . . . . ?
C8 C7 C100 C6 -75.1(5) . . . . ?
